data_2242749
loop_
_publ_author_name
'Ben-Yahia, Ali'
'El Bakri, Youness'
'Lai, Chin-Hung'
'Essassi, El Mokhtar'
'Mague, Joel T.'

_publ_section_title
;
 Crystal structure, DFT calculations and Hirshfeld surface analysis of
 3-(4-methylphenyl)-6-nitro-1<i>H</i>-indazole
;
_journal_coeditor_code FF2156
_journal_issue 12
_journal_name_full 'Acta Crystallographica Section E'
_journal_page_first 1857
_journal_page_last 1861
_journal_paper_doi 10.1107/S205698901801647X
_journal_volume 74
_journal_year 2018
_chemical_absolute_configuration unk
_chemical_formula_iupac 'C14 H11 N3 O3'
_chemical_formula_moiety 'C14 H11 N3 O3'
_chemical_formula_sum 'C14 H11 N3 O3'
_chemical_formula_weight 269.26
_chemical_name_systematic
;
3-(4-Methylphenyl)-6-nitro-1<i>H</i>-indazole
;
_space_group_crystal_system monoclinic
_space_group_IT_number 7
_space_group_name_Hall 'P -2yc'
_space_group_name_H-M_alt 'P 1 c 1'
_symmetry_space_group_name_Hall 'P -2yc'
_symmetry_space_group_name_H-M 'P 1 c 1'
_atom_sites_solution_hydrogens mixed
_atom_sites_solution_primary direct
_atom_sites_solution_secondary difmap
_audit_creation_method SHELXL-2014/7
_cell_angle_alpha 90
_cell_angle_beta 96.681(7)
_cell_angle_gamma 90
_cell_formula_units_Z 4
_cell_length_a 14.1447(14)
_cell_length_b 11.8380(12)
_cell_length_c 7.4252(8)
_cell_measurement_reflns_used 1994
_cell_measurement_temperature 180(2)
_cell_measurement_theta_max 24.8
_cell_measurement_theta_min 3.37
_cell_volume 1234.9(2)
_computing_cell_refinement
;
<i>SAINT</i> (Bruker, 2016)
;
_computing_data_collection
;
<i>APEX3</i> (Bruker, 2016)
;
_computing_data_reduction
;
<i>SAINT</i>  (Bruker, 2016)
;
_computing_molecular_graphics
;
<i>DIAMOND</i> (Brandenburg & Putz, 2012)
;
_computing_publication_material
;
<i>SHELXTL</i> (Sheldrick, 2008)
;
_computing_structure_refinement
;
<i>SHELXL2018</i> (Sheldrick, 2015<i>b</i>)
;
_computing_structure_solution
;
<i>SHELXT</i> (Sheldrick, 2015<i>a</i>)
;
_diffrn_ambient_temperature 180(2)
_diffrn_detector_area_resol_mean 8.333
_diffrn_measured_fraction_theta_full 0.998
_diffrn_measured_fraction_theta_max 0.995
_diffrn_measurement_device_type 'Bruker SMART APEX'
_diffrn_measurement_method \w-\f
_diffrn_radiation_monochromator graphite
_diffrn_radiation_source 'fine-focus sealed tube'
_diffrn_radiation_type MoK\a
_diffrn_radiation_wavelength 0.71073
_diffrn_reflns_av_R_equivalents 0.1105
_diffrn_reflns_av_unetI/netI 0.1621
_diffrn_reflns_limit_h_max 19
_diffrn_reflns_limit_h_min -20
_diffrn_reflns_limit_k_max 16
_diffrn_reflns_limit_k_min -16
_diffrn_reflns_limit_l_max 10
_diffrn_reflns_limit_l_min -10
_diffrn_reflns_number 25051
_diffrn_reflns_theta_full 30.500
_diffrn_reflns_theta_max 30.534
_diffrn_reflns_theta_min 1.720
_diffrn_standards_decay_% 0
_diffrn_standards_interval_count 0
_diffrn_standards_interval_time 0
_diffrn_standards_number 0
_exptl_absorpt_coefficient_mu 0.105
_exptl_absorpt_correction_T_max 0.75
_exptl_absorpt_correction_T_min 0.70
_exptl_absorpt_correction_type multi-scan
_exptl_absorpt_process_details
;
(SADABS; Bruker, 2016)
;
_exptl_crystal_colour orange
_exptl_crystal_density_diffrn 1.448
_exptl_crystal_density_method 'not measured'
_exptl_crystal_description needle
_exptl_crystal_F_000 560
_exptl_crystal_size_max 0.18
_exptl_crystal_size_mid 0.02
_exptl_crystal_size_min 0.02
_refine_diff_density_max 0.457
_refine_diff_density_min -0.317
_refine_ls_abs_structure_details
;
Flack <i>x</i> determined using 891 quotients
[(<i>I</i>^+^)-(<i>I</i>^-^)]/[(<i>I</i>^+^)+(<i>I</i>^-^)]
(Parsons <i>et al.</i>, 2013)
;
_refine_ls_abs_structure_Flack 0.6(10)
_refine_ls_extinction_method none
_refine_ls_goodness_of_fit_ref 0.939
_refine_ls_hydrogen_treatment constr
_refine_ls_matrix_type full
_refine_ls_number_parameters 363
_refine_ls_number_reflns 6667
_refine_ls_number_restraints 2
_refine_ls_restrained_S_all 0.939
_refine_ls_R_factor_all 0.1992
_refine_ls_R_factor_gt 0.0639
_refine_ls_shift/su_max 0.000
_refine_ls_shift/su_mean 0.000
_refine_ls_structure_factor_coef Fsqd
_refine_ls_weighting_details 'w=1/[\s^2^(Fo^2^)+(0.0622P)^2^] where P=(Fo^2^+2Fc^2^)/3'
_refine_ls_weighting_scheme calc
_refine_ls_wR_factor_gt 0.1152
_refine_ls_wR_factor_ref 0.1584
_reflns_number_gt 2803
_reflns_number_total 6667
_reflns_threshold_expression 'I > 2\s(I)'
_cod_data_source_file ff2156sup1.cif
_cod_data_source_block I
_cod_database_code 2242749
_shelx_space_group_comment
;
The symmetry employed for this shelxl refinement is uniquely defined
by the following loop, which should always be used as a source of
symmetry information in preference to the above space-group names.
They are only intended as comments.
;

loop_
_space_group_symop_operation_xyz
'x, y, z'
'x, -y, z+1/2'

loop_
_atom_site_type_symbol
_atom_site_label
_atom_site_fract_x
_atom_site_fract_y
_atom_site_fract_z
_atom_site_U_iso_or_equiv
_atom_site_adp_type
_atom_site_calc_flag
_atom_site_occupancy
O O1 0.4650(5) 0.7694(5) 0.4740(8) 0.0490(17) Uani d 1
O O2 0.5455(5) 0.6197(5) 0.5579(8) 0.0492(19) Uani d 1
O O3 -0.2022(4) 0.3751(4) -0.0943(6) 0.0305(14) Uani d 1
N N1 0.2293(4) 0.2766(6) 0.2357(7) 0.0253(17) Uani d 1
H H2A 0.3518 0.2443 0.3613 0.030 Uiso d 1
N N2 0.3179(4) 0.3039(6) 0.3141(7) 0.0248(15) Uani d 1
N N3 0.4744(5) 0.6668(7) 0.4797(9) 0.0311(16) Uani d 1
C C1 0.3319(5) 0.4178(7) 0.3224(9) 0.0237(18) Uani d 1
C C2 0.4084(5) 0.4805(7) 0.3985(9) 0.0259(19) Uani d 1
H H2 0.4654 0.4459 0.4523 0.031 Uiso calc 1
C C3 0.3978(6) 0.5954(7) 0.3925(9) 0.0231(17) Uani d 1
C C4 0.3146(6) 0.6497(6) 0.3121(9) 0.0234(18) Uani d 1
H H4 0.3106 0.7298 0.3115 0.028 Uiso calc 1
C C5 0.2396(5) 0.5862(6) 0.2349(9) 0.0221(18) Uani d 1
H H5 0.1834 0.6216 0.1790 0.026 Uiso calc 1
C C6 0.2473(5) 0.4667(7) 0.2400(8) 0.0180(17) Uani d 1
C C7 0.1848(6) 0.3728(6) 0.1920(9) 0.019(2) Uani d 1
C C8 0.0853(6) 0.3749(7) 0.1091(9) 0.021(2) Uani d 1
C C9 0.0491(4) 0.4629(5) -0.0003(8) 0.0244(14) Uani d 1
H H9 0.0904 0.5223 -0.0269 0.029 Uiso calc 1
C C10 -0.0468(4) 0.4668(5) -0.0732(9) 0.0260(14) Uani d 1
H H10 -0.0702 0.5277 -0.1490 0.031 Uiso calc 1
C C11 -0.1067(6) 0.3808(6) -0.0330(9) 0.0205(19) Uani d 1
C C12 -0.0721(4) 0.2916(5) 0.0784(8) 0.0281(15) Uani d 1
H H12 -0.1135 0.2324 0.1054 0.034 Uiso calc 1
C C13 0.0229(4) 0.2896(5) 0.1498(8) 0.0248(14) Uani d 1
H H13 0.0459 0.2293 0.2274 0.030 Uiso calc 1
C C14 -0.2404(5) 0.4616(6) -0.2163(10) 0.0406(18) Uani d 1
H H14A -0.2092 0.4586 -0.3273 0.061 Uiso calc 1
H H14B -0.2291 0.5356 -0.1586 0.061 Uiso calc 1
H H14C -0.3090 0.4499 -0.2464 0.061 Uiso calc 1
O O4 0.5210(5) -0.2692(5) 0.0879(8) 0.0461(16) Uani d 1
O O5 0.4437(4) -0.1201(5) -0.0121(8) 0.0434(18) Uani d 1
O O6 1.1756(4) 0.1266(4) 0.7138(6) 0.0322(14) Uani d 1
N N4 0.6648(4) 0.1951(6) 0.2571(7) 0.0262(15) Uani d 1
H H4A 0.6277 0.2544 0.2145 0.031 Uiso d 1
N N5 0.7533(4) 0.2231(6) 0.3387(7) 0.0252(17) Uani d 1
N N6 0.5133(5) -0.1670(8) 0.0758(8) 0.0323(17) Uani d 1
C C15 0.6528(5) 0.0827(6) 0.2389(9) 0.0195(16) Uani d 1
C C16 0.5754(5) 0.0192(6) 0.1567(9) 0.0234(18) Uani d 1
H H16 0.5186 0.0528 0.0999 0.028 Uiso calc 1
C C17 0.5892(6) -0.0958(7) 0.1658(9) 0.0236(17) Uani d 1
C C18 0.6700(6) -0.1506(7) 0.2516(10) 0.0273(19) Uani d 1
H H18 0.6730 -0.2307 0.2574 0.033 Uiso calc 1
C C19 0.7451(6) -0.0852(6) 0.3273(9) 0.0239(18) Uani d 1
H H19 0.8013 -0.1198 0.3848 0.029 Uiso calc 1
C C20 0.7376(5) 0.0320(7) 0.3184(8) 0.0185(17) Uani d 1
C C21 0.7974(6) 0.1252(6) 0.3794(9) 0.021(2) Uani d 1
C C22 0.8960(6) 0.1244(6) 0.4662(9) 0.019(2) Uani d 1
C C23 0.9577(5) 0.0380(5) 0.4298(9) 0.0273(14) Uani d 1
H H23 0.9348 -0.0213 0.3501 0.033 Uiso calc 1
C C24 1.0518(5) 0.0361(5) 0.5068(8) 0.0284(15) Uani d 1
H H24 1.0929 -0.0232 0.4787 0.034 Uiso calc 1
C C25 1.0852(6) 0.1210(7) 0.6245(9) 0.024(2) Uani d 1
C C26 1.0248(4) 0.2077(5) 0.6667(8) 0.0267(15) Uani d 1
H H26 1.0479 0.2652 0.7496 0.032 Uiso calc 1
C C27 0.9311(4) 0.2099(5) 0.5878(8) 0.0261(14) Uani d 1
H H27 0.8903 0.2695 0.6159 0.031 Uiso calc 1
C C28 1.2406(5) 0.0424(7) 0.6675(11) 0.0450(19) Uani d 1
H H28A 1.2483 0.0484 0.5384 0.067 Uiso calc 1
H H28B 1.2159 -0.0326 0.6926 0.067 Uiso calc 1
H H28C 1.3024 0.0535 0.7398 0.067 Uiso calc 1

loop_
_atom_site_aniso_label
_atom_site_aniso_U_11
_atom_site_aniso_U_22
_atom_site_aniso_U_33
_atom_site_aniso_U_12
_atom_site_aniso_U_13
_atom_site_aniso_U_23
O1 0.049(4) 0.028(5) 0.067(4) -0.012(4) -0.006(3) -0.007(3)
O2 0.035(4) 0.038(4) 0.067(4) -0.006(3) -0.023(3) -0.001(3)
O3 0.024(3) 0.030(3) 0.036(3) -0.001(2) -0.005(2) 0.004(2)
N1 0.016(3) 0.026(5) 0.032(3) 0.000(3) -0.002(3) 0.001(3)
N2 0.027(4) 0.012(3) 0.033(3) -0.001(3) -0.004(3) 0.004(3)
N3 0.032(4) 0.026(4) 0.036(4) -0.012(4) 0.006(3) -0.003(4)
C1 0.023(4) 0.024(5) 0.024(4) 0.001(4) 0.003(3) 0.002(3)
C2 0.018(4) 0.034(6) 0.025(4) 0.007(4) 0.001(3) 0.007(3)
C3 0.022(4) 0.019(4) 0.028(4) -0.009(4) 0.000(3) 0.000(3)
C4 0.025(4) 0.015(4) 0.030(4) 0.002(4) -0.001(3) 0.001(3)
C5 0.019(4) 0.024(5) 0.023(4) 0.000(4) 0.000(3) -0.001(3)
C6 0.016(4) 0.018(4) 0.020(3) 0.001(4) 0.002(3) 0.000(3)
C7 0.019(5) 0.021(6) 0.016(4) 0.000(3) 0.001(4) 0.002(3)
C8 0.019(5) 0.026(6) 0.017(4) 0.003(3) 0.002(4) 0.000(3)
C9 0.026(3) 0.025(3) 0.024(3) -0.005(3) 0.006(3) 0.003(3)
C10 0.024(4) 0.024(3) 0.029(3) -0.001(3) -0.003(3) 0.000(3)
C11 0.020(5) 0.019(5) 0.023(4) -0.001(3) 0.003(3) -0.003(3)
C12 0.031(4) 0.023(4) 0.029(3) -0.004(3) -0.004(3) 0.004(3)
C13 0.029(4) 0.023(3) 0.021(3) 0.000(3) -0.002(3) 0.003(3)
C14 0.035(4) 0.042(4) 0.041(4) 0.000(3) -0.012(3) 0.014(4)
O4 0.042(4) 0.028(5) 0.067(4) -0.010(4) -0.001(3) -0.005(3)
O5 0.029(4) 0.045(5) 0.053(4) -0.004(3) -0.009(3) 0.001(3)
O6 0.023(3) 0.030(3) 0.041(3) -0.001(2) -0.008(2) -0.004(2)
N4 0.020(4) 0.024(4) 0.034(3) 0.007(3) -0.003(3) 0.001(3)
N5 0.026(4) 0.021(4) 0.027(3) -0.005(3) -0.001(3) -0.001(3)
N6 0.027(4) 0.037(5) 0.032(4) -0.010(4) 0.003(3) -0.004(3)
C15 0.016(4) 0.020(5) 0.023(3) 0.001(4) 0.003(3) -0.005(3)
C16 0.026(4) 0.020(5) 0.024(4) -0.005(4) 0.001(3) -0.004(3)
C17 0.022(4) 0.028(5) 0.021(3) -0.009(4) 0.004(3) -0.010(3)
C18 0.033(5) 0.022(4) 0.029(4) -0.006(4) 0.013(4) -0.002(4)
C19 0.027(5) 0.019(4) 0.026(4) 0.004(4) 0.004(3) 0.005(3)
C20 0.024(4) 0.017(4) 0.015(3) 0.003(4) 0.002(3) 0.000(3)
C21 0.026(6) 0.014(6) 0.023(4) -0.001(4) 0.002(4) 0.002(3)
C22 0.022(5) 0.013(5) 0.022(4) -0.002(3) 0.002(4) -0.002(3)
C23 0.027(4) 0.026(4) 0.028(3) -0.002(3) 0.001(3) -0.003(3)
C24 0.027(4) 0.032(4) 0.027(3) 0.003(3) 0.007(3) -0.002(3)
C25 0.021(5) 0.032(6) 0.018(4) -0.003(4) -0.005(4) 0.001(3)
C26 0.032(4) 0.030(4) 0.018(3) -0.010(3) 0.002(3) -0.002(3)
C27 0.030(4) 0.020(3) 0.029(3) 0.000(3) 0.005(3) -0.001(3)
C28 0.024(4) 0.054(5) 0.054(5) 0.004(3) -0.005(3) -0.010(4)

loop_
_atom_type_symbol
_atom_type_description
_atom_type_scat_dispersion_real
_atom_type_scat_dispersion_imag
_atom_type_scat_source
C C 0.0033 0.0016 'International Tables Vol C Tables 4.2.6.8 and 6.1.1.4'
H H 0.0000 0.0000 'International Tables Vol C Tables 4.2.6.8 and 6.1.1.4'
N N 0.0061 0.0033 'International Tables Vol C Tables 4.2.6.8 and 6.1.1.4'
O O 0.0106 0.0060 'International Tables Vol C Tables 4.2.6.8 and 6.1.1.4'

loop_
_geom_angle_atom_site_label_1
_geom_angle_atom_site_label_2
_geom_angle_atom_site_label_3
_geom_angle
_geom_angle_publ_flag
C11 O3 C14 117.2(5) ?
C7 N1 N2 106.8(7) y
N1 N2 C1 112.1(6) ?
N1 N2 H2A 113.8 ?
C1 N2 H2A 133.6 ?
O1 N3 O2 123.0(9) ?
O1 N3 C3 119.1(8) ?
O2 N3 C3 117.9(8) ?
N2 C1 C2 130.9(7) ?
N2 C1 C6 106.0(7) ?
C2 C1 C6 123.0(7) ?
C3 C2 C1 116.3(8) ?
C3 C2 H2 121.8 ?
C1 C2 H2 121.8 ?
C2 C3 C4 123.4(8) ?
C2 C3 N3 119.0(8) ?
C4 C3 N3 117.5(7) ?
C5 C4 C3 119.6(7) ?
C5 C4 H4 120.2 ?
C3 C4 H4 120.2 ?
C4 C5 C6 118.8(8) ?
C4 C5 H5 120.6 ?
C6 C5 H5 120.6 ?
C1 C6 C5 118.8(8) ?
C1 C6 C7 104.9(7) ?
C5 C6 C7 136.1(7) ?
N1 C7 C6 110.1(7) ?
N1 C7 C8 121.5(7) ?
C6 C7 C8 128.4(7) ?
C9 C8 C13 118.1(7) ?
C9 C8 C7 122.0(7) ?
C13 C8 C7 119.7(7) ?
C8 C9 C10 121.8(6) ?
C8 C9 H9 119.1 ?
C10 C9 H9 119.1 ?
C11 C10 C9 118.9(6) ?
C11 C10 H10 120.6 ?
C9 C10 H10 120.6 ?
O3 C11 C10 124.7(6) ?
O3 C11 C12 115.0(6) ?
C10 C11 C12 120.4(7) ?
C13 C12 C11 119.9(6) ?
C13 C12 H12 120.1 ?
C11 C12 H12 120.1 ?
C12 C13 C8 120.9(6) ?
C12 C13 H13 119.6 ?
C8 C13 H13 119.6 ?
O3 C14 H14A 109.5 ?
O3 C14 H14B 109.5 ?
H14A C14 H14B 109.5 ?
O3 C14 H14C 109.5 ?
H14A C14 H14C 109.5 ?
H14B C14 H14C 109.5 ?
C25 O6 C28 116.2(6) ?
C15 N4 N5 112.5(6) ?
C15 N4 H4A 131.8 ?
N5 N4 H4A 115.3 ?
C21 N5 N4 105.7(7) ?
O4 N6 O5 122.7(9) ?
O4 N6 C17 119.0(8) ?
O5 N6 C17 118.3(8) ?
N4 C15 C16 130.9(7) ?
N4 C15 C20 106.7(6) ?
C16 C15 C20 122.4(7) ?
C17 C16 C15 114.1(8) ?
C17 C16 H16 122.9 ?
C15 C16 H16 122.9 ?
C16 C17 C18 125.7(8) ?
C16 C17 N6 117.1(8) ?
C18 C17 N6 117.2(8) ?
C19 C18 C17 118.3(7) ?
C19 C18 H18 120.8 ?
C17 C18 H18 120.8 ?
C18 C19 C20 119.2(8) ?
C18 C19 H19 120.4 ?
C20 C19 H19 120.4 ?
C19 C20 C15 120.1(8) ?
C19 C20 C21 135.6(7) ?
C15 C20 C21 104.3(7) ?
N5 C21 C20 110.8(7) ?
N5 C21 C22 120.0(7) ?
C20 C21 C22 129.1(7) ?
C23 C22 C27 118.1(7) ?
C23 C22 C21 120.3(6) ?
C27 C22 C21 121.6(6) ?
C24 C23 C22 121.7(6) ?
C24 C23 H23 119.2 ?
C22 C23 H23 119.2 ?
C25 C24 C23 119.5(6) ?
C25 C24 H24 120.3 ?
C23 C24 H24 120.3 ?
O6 C25 C24 125.0(7) ?
O6 C25 C26 114.7(7) ?
C24 C25 C26 120.3(7) ?
C27 C26 C25 120.0(6) ?
C27 C26 H26 120.0 ?
C25 C26 H26 120.0 ?
C26 C27 C22 120.4(6) ?
C26 C27 H27 119.8 ?
C22 C27 H27 119.8 ?
O6 C28 H28A 109.5 ?
O6 C28 H28B 109.5 ?
H28A C28 H28B 109.5 ?
O6 C28 H28C 109.5 ?
H28A C28 H28C 109.5 ?
H28B C28 H28C 109.5 ?

loop_
_geom_bond_atom_site_label_1
_geom_bond_atom_site_label_2
_geom_bond_distance
_geom_bond_publ_flag
O1 N3 1.222(8) ?
O2 N3 1.233(9) ?
O3 C11 1.377(9) ?
O3 C14 1.431(7) ?
N1 C7 1.323(9) y
N1 N2 1.358(8) y
N2 C1 1.363(10) y
N2 H2A 0.9007 ?
N3 C3 1.465(10) ?
C1 C2 1.378(11) y
C1 C6 1.404(10) y
C2 C3 1.368(9) y
C2 H2 0.9500 ?
C3 C4 1.410(11) y
C4 C5 1.370(10) y
C4 H4 0.9500 ?
C5 C6 1.420(10) y
C5 H5 0.9500 ?
C6 C7 1.438(10) y
C7 C8 1.470(11) ?
C8 C9 1.381(9) ?
C8 C13 1.398(9) ?
C9 C10 1.402(8) ?
C9 H9 0.9500 ?
C10 C11 1.378(9) ?
C10 H10 0.9500 ?
C11 C12 1.395(9) ?
C12 C13 1.385(8) ?
C12 H12 0.9500 ?
C13 H13 0.9500 ?
C14 H14A 0.9800 ?
C14 H14B 0.9800 ?
C14 H14C 0.9800 ?
O4 N6 1.217(9) ?
O5 N6 1.248(8) ?
O6 C25 1.372(9) ?
O6 C28 1.425(8) ?
N4 C15 1.346(10) ?
N4 N5 1.367(8) ?
N4 H4A 0.9100 ?
N5 C21 1.334(9) ?
N6 C17 1.463(10) ?
C15 C16 1.407(10) ?
C15 C20 1.408(10) ?
C16 C17 1.375(10) ?
C16 H16 0.9500 ?
C17 C18 1.401(12) ?
C18 C19 1.380(11) ?
C18 H18 0.9500 ?
C19 C20 1.393(10) ?
C19 H19 0.9500 ?
C20 C21 1.431(10) ?
C21 C22 1.467(12) ?
C22 C23 1.392(9) ?
C22 C27 1.407(9) ?
C23 C24 1.385(8) ?
C23 H23 0.9500 ?
C24 C25 1.379(9) ?
C24 H24 0.9500 ?
C25 C26 1.394(9) ?
C26 C27 1.385(7) ?
C26 H26 0.9500 ?
C27 H27 0.9500 ?
C28 H28A 0.9800 ?
C28 H28B 0.9800 ?
C28 H28C 0.9800 ?

loop_
_geom_hbond_atom_site_label_D
_geom_hbond_atom_site_label_H
_geom_hbond_atom_site_label_A
_geom_hbond_site_symmetry_A
_geom_hbond_distance_DH
_geom_hbond_distance_HA
_geom_hbond_distance_DA
_geom_hbond_angle_DHA
N2 H2A O5 2 0.90 2.11 3.005(9) 173
C2 H2 O4 2 0.95 2.41 3.201(10) 140
C4 H4 O6 2_464 0.95 2.60 3.329(9) 134
N4 H4A O2 2_564 0.91 2.15 3.043(9) 168
C16 H16 O1 2_564 0.95 2.39 3.171(10) 139
C18 H18 O3 2_655 0.95 2.61 3.340(10) 134

loop_
_geom_torsion_atom_site_label_1
_geom_torsion_atom_site_label_2
_geom_torsion_atom_site_label_3
_geom_torsion_atom_site_label_4
_geom_torsion
C7 N1 N2 C1 0.1(7)
N1 N2 C1 C2 176.2(7)
N1 N2 C1 C6 -1.4(7)
N2 C1 C2 C3 -176.4(7)
C6 C1 C2 C3 0.9(10)
C1 C2 C3 C4 -0.7(10)
C1 C2 C3 N3 176.7(6)
O1 N3 C3 C2 179.9(7)
O2 N3 C3 C2 -1.1(9)
O1 N3 C3 C4 -2.5(9)
O2 N3 C3 C4 176.5(6)
C2 C3 C4 C5 -0.1(10)
N3 C3 C4 C5 -177.6(6)
C3 C4 C5 C6 0.8(10)
N2 C1 C6 C5 177.6(6)
C2 C1 C6 C5 -0.2(10)
N2 C1 C6 C7 2.0(6)
C2 C1 C6 C7 -175.8(6)
C4 C5 C6 C1 -0.6(9)
C4 C5 C6 C7 173.2(6)
N2 N1 C7 C6 1.3(7)
N2 N1 C7 C8 -177.9(6)
C1 C6 C7 N1 -2.1(7)
C5 C6 C7 N1 -176.5(7)
C1 C6 C7 C8 177.0(6)
C5 C6 C7 C8 2.6(11)
N1 C7 C8 C9 -153.8(7)
C6 C7 C8 C9 27.2(10)
N1 C7 C8 C13 30.2(9)
C6 C7 C8 C13 -148.8(7)
C13 C8 C9 C10 -1.4(9)
C7 C8 C9 C10 -177.4(6)
C8 C9 C10 C11 0.5(9)
C14 O3 C11 C10 3.6(9)
C14 O3 C11 C12 -177.0(6)
C9 C10 C11 O3 179.4(6)
C9 C10 C11 C12 0.0(9)
O3 C11 C12 C13 -179.2(6)
C10 C11 C12 C13 0.2(9)
C11 C12 C13 C8 -1.1(9)
C9 C8 C13 C12 1.7(9)
C7 C8 C13 C12 177.8(6)
C15 N4 N5 C21 -2.4(7)
N5 N4 C15 C16 -176.9(6)
N5 N4 C15 C20 1.9(7)
N4 C15 C16 C17 -179.6(6)
C20 C15 C16 C17 1.8(9)
C15 C16 C17 C18 1.8(10)
C15 C16 C17 N6 -177.3(5)
O4 N6 C17 C16 -176.7(7)
O5 N6 C17 C16 4.0(9)
O4 N6 C17 C18 4.2(9)
O5 N6 C17 C18 -175.1(6)
C16 C17 C18 C19 -3.2(11)
N6 C17 C18 C19 175.8(6)
C17 C18 C19 C20 0.9(10)
C18 C19 C20 C15 2.4(10)
C18 C19 C20 C21 179.5(7)
N4 C15 C20 C19 177.2(6)
C16 C15 C20 C19 -3.9(10)
N4 C15 C20 C21 -0.7(6)
C16 C15 C20 C21 178.2(5)
N4 N5 C21 C20 1.8(7)
N4 N5 C21 C22 178.7(6)
C19 C20 C21 N5 -178.2(7)
C15 C20 C21 N5 -0.7(7)
C19 C20 C21 C22 5.3(12)
C15 C20 C21 C22 -177.2(7)
N5 C21 C22 C23 -147.3(7)
C20 C21 C22 C23 28.9(10)
N5 C21 C22 C27 32.7(10)
C20 C21 C22 C27 -151.0(7)
C27 C22 C23 C24 -1.4(10)
C21 C22 C23 C24 178.7(6)
C22 C23 C24 C25 0.9(9)
C28 O6 C25 C24 5.4(9)
C28 O6 C25 C26 -177.1(6)
C23 C24 C25 O6 177.7(6)
C23 C24 C25 C26 0.4(10)
O6 C25 C26 C27 -178.7(5)
C24 C25 C26 C27 -1.1(9)
C25 C26 C27 C22 0.6(8)
C23 C22 C27 C26 0.6(9)
C21 C22 C27 C26 -179.5(6)

_cod_database_fobs_code 2242749
